data_2240641
loop_
_publ_author_name
'Gainsford, Graeme J.'
'Schw\"orer, Ralf'
'Tyler, Peter C.'
'Zubkova, Olga V.'

_publ_section_title
;
 Crystal packing in three related disaccharides: precursors to heparan
 sulfate oligosaccharides
;
_journal_coeditor_code SJ5456
_journal_issue 6
_journal_name_full 'Acta Crystallographica Section E'
_journal_page_first 582
_journal_page_last 587
_journal_paper_doi 10.1107/S2056989015008518
_journal_volume 71
_journal_year 2015
_chemical_formula_iupac 'C52 H55 N3 O15'
_chemical_formula_moiety 'C52 H55 N3 O15'
_chemical_formula_sum 'C52 H55 N3 O15'
_chemical_formula_weight 961.99
_chemical_name_common
;
Benzoic acid
4-benzyloxy-6-(2-methoxyacetoxymethyl)-2-(4-methoxyphenoxy)tetrahydropyran-\
3-yl ester; acetic acid 5-azido-3,4-bis-benzyloxy-6-methoxy
-tetrahydro-pyran-2-ylmethyl ester
4-Methoxyphenyl
4-<i>O</i>-[6-<i>O</i>-acetyl-2-azido-3,4-<i>O</i>-benzyl-2-deoxy-
\a-<i>D</i>-glucopyranosyl]-2-<i>O
</i>-benzoyl-3-<i>O</i>-benzyl-6-<i>O</i>-methoxyoacetyl-\b-<i>D
</i>-glucopyranoside
;
_chemical_name_systematic
'4-Methoxyphenyl 4-<i>O</i>-[6-<i>O</i>-acetyl-2-azido-3,4-<i>O</i>-benzyl-2-deoxy-\a-<i>D</i>-glucopyranosyl]-2-<i>O</i>-benzoyl-3-<i>O</i>-benzyl-6-<i>O</i>-methoxyoacetyl-\b-<i>D</i>-glucopyranoside'
_space_group_IT_number 5
_symmetry_cell_setting monoclinic
_symmetry_space_group_name_Hall 'C 2y'
_symmetry_space_group_name_H-M 'C 1 2 1'
_atom_sites_solution_hydrogens geom
_atom_sites_solution_primary direct
_atom_sites_solution_secondary difmap
_cell_angle_alpha 90.00
_cell_angle_beta 91.222(2)
_cell_angle_gamma 90.00
_cell_formula_units_Z 4
_cell_length_a 38.3346(13)
_cell_length_b 8.0744(3)
_cell_length_c 16.1659(6)
_cell_measurement_reflns_used 9943
_cell_measurement_temperature 118(2)
_cell_measurement_theta_max 25.99
_cell_measurement_theta_min 2.49
_cell_volume 5002.7(3)
_computing_cell_refinement
;
SAINT (Bruker, 2005)
;
_computing_data_collection
;
APEX2 (Bruker, 2005)
;
_computing_data_reduction
;
SAINT and SADABS (Bruker, 2005)
;
_computing_molecular_graphics
;
ORTEP-3 (Farrugia, 2012) and Mercury (Macrae <i>et al.</i>,
2008)
;
_computing_publication_material
;
SHELXL2012 (Sheldrick, 2015) and PLATON (Spek, 2009)
;
_computing_structure_refinement
;
SHELXL2012 (Sheldrick, 2015)
;
_computing_structure_solution
;
SHELXS97 (Sheldrick, 2008)
;
_diffrn_ambient_temperature 118(2)
_diffrn_measured_fraction_theta_full 0.998
_diffrn_measured_fraction_theta_max 0.988
_diffrn_measurement_device_type 'Bruker APEXII CCD'
_diffrn_measurement_method '\f and \w scans'
_diffrn_radiation_monochromator graphite
_diffrn_radiation_source 'fine-focus sealed tube'
_diffrn_radiation_type MoK\a
_diffrn_radiation_wavelength 0.71073
_diffrn_reflns_av_R_equivalents 0.0350
_diffrn_reflns_av_sigmaI/netI 0.0275
_diffrn_reflns_limit_h_max 47
_diffrn_reflns_limit_h_min -47
_diffrn_reflns_limit_k_max 9
_diffrn_reflns_limit_k_min -9
_diffrn_reflns_limit_l_max 19
_diffrn_reflns_limit_l_min -19
_diffrn_reflns_number 51621
_diffrn_reflns_theta_full 25.242
_diffrn_reflns_theta_max 26.12
_diffrn_reflns_theta_min 2.58
_diffrn_standards_number 0
_exptl_absorpt_coefficient_mu 0.094
_exptl_absorpt_correction_T_max 0.7453
_exptl_absorpt_correction_T_min 0.6448
_exptl_absorpt_correction_type multi-scan
_exptl_absorpt_process_details
;
(Blessing, 1995)
;
_exptl_crystal_colour colourless
_exptl_crystal_density_diffrn 1.277
_exptl_crystal_density_method 'not measured'
_exptl_crystal_description block
_exptl_crystal_F_000 2032
_exptl_crystal_size_max 0.75
_exptl_crystal_size_mid 0.32
_exptl_crystal_size_min 0.30
_refine_diff_density_max 0.332
_refine_diff_density_min -0.454
_refine_ls_abs_structure_details
;
Flack <i>x</i> determined using 3878 quotients
[(<i>I</i>^+^)-(<i>I</i>^-^)]/[(<i>I</i>^+^)+(<i>I</i>^-^)]
(Parsons & Flack, 2004)
;
_refine_ls_abs_structure_Flack 0.0(2)
_refine_ls_extinction_method none
_refine_ls_goodness_of_fit_ref 1.080
_refine_ls_hydrogen_treatment constr
_refine_ls_matrix_type full
_refine_ls_number_parameters 662
_refine_ls_number_reflns 9796
_refine_ls_number_restraints 43
_refine_ls_restrained_S_all 1.078
_refine_ls_R_factor_all 0.0525
_refine_ls_R_factor_gt 0.0484
_refine_ls_shift/su_max 0.000
_refine_ls_shift/su_mean 0.000
_refine_ls_structure_factor_coef Fsqd
_refine_ls_weighting_details
;
 w=1/[\s^2^(Fo^2^)+(0.0693P)^2^+3.3214P]
 where P=(Fo^2^+2Fc^2^)/3
;
_refine_ls_weighting_scheme calc
_refine_ls_wR_factor_gt 0.1254
_refine_ls_wR_factor_ref 0.1285
_reflns_number_gt 9128
_reflns_number_total 9796
_reflns_threshold_expression I>2\s(I)
_cod_data_source_file sj5456sup1.cif
_cod_data_source_block RSTN
_cod_original_sg_symbol_H-M C2
_cod_database_code 2240641
_cod_database_fobs_code 2240641
_shelx_estimated_absorpt_t_min 0.933
_shelx_estimated_absorpt_t_max 0.972

loop_
_symmetry_equiv_pos_as_xyz
'x, y, z'
'-x, y, -z'
'x+1/2, y+1/2, z'
'-x+1/2, y+1/2, -z'

loop_
_atom_site_type_symbol
_atom_site_label
_atom_site_fract_x
_atom_site_fract_y
_atom_site_fract_z
_atom_site_U_iso_or_equiv
_atom_site_adp_type
_atom_site_calc_flag
_atom_site_occupancy
_atom_site_disorder_assembly
_atom_site_disorder_group
O O1 0.21921(5) 0.4100(3) -0.00970(14) 0.0277(5) Uani d 1 . .
O O2 0.22146(6) 0.5216(4) 0.15747(16) 0.0412(6) Uani d 1 . .
O O3 0.28436(6) 0.4516(3) 0.23969(13) 0.0278(5) Uani d 1 . .
O O4 0.34523(5) 0.5269(3) 0.14741(13) 0.0236(4) Uani d 1 . .
O O5 0.27881(5) 0.4256(2) -0.01262(14) 0.0251(5) Uani d 1 . .
O O7 0.16256(7) 0.5146(3) -0.32199(15) 0.0394(6) Uani d 1 . .
O O8 0.35123(6) 0.3047(3) -0.02746(14) 0.0286(5) Uani d 1 . .
O O9 0.39653(6) 0.3629(3) -0.10867(16) 0.0409(6) Uani d 1 . .
O O10 0.40059(5) 0.4825(3) 0.09354(13) 0.0260(5) Uani d 1 . .
O O11 0.41635(8) 0.7054(3) -0.03756(15) 0.0416(6) Uani d 1 . .
O O12 0.46316(12) 0.6820(5) -0.1148(2) 0.0751(11) Uani d 1 . .
O O13 0.41911(6) 0.6246(3) 0.33709(14) 0.0314(5) Uani d 1 . .
O O14 0.43940(5) 0.8397(3) 0.20138(14) 0.0272(5) Uani d 1 . .
N N1 0.36688(8) 0.3804(4) 0.29835(18) 0.0337(6) Uani d 1 . .
N N2 0.38032(8) 0.3150(4) 0.36028(19) 0.0356(7) Uani d 1 . .
N N3 0.38900(9) 0.2514(5) 0.4196(2) 0.0492(8) Uani d 1 . .
C C1 0.24830(7) 0.4906(4) 0.02421(19) 0.0248(6) Uani d 1 . .
H H1 0.2466 0.6130 0.0157 0.030 Uiso calc 1 . .
C C2 0.25012(8) 0.4482(4) 0.1158(2) 0.0280(7) Uani d 1 . .
H H2 0.2490 0.3251 0.1224 0.034 Uiso calc 1 . .
C C3 0.28340(7) 0.5116(4) 0.15736(19) 0.0241(6) Uani d 1 . .
H H3 0.2830 0.6354 0.1582 0.029 Uiso calc 1 . .
C C4 0.31510(7) 0.4529(4) 0.10944(18) 0.0223(6) Uani d 1 . .
H H4 0.3170 0.3295 0.1125 0.027 Uiso calc 1 . .
C C5 0.30969(7) 0.5071(4) 0.01892(19) 0.0239(6) Uani d 1 . .
H H5 0.3051 0.6290 0.0185 0.029 Uiso calc 1 . .
C C6 0.20745(8) 0.4557(4) -0.0883(2) 0.0261(6) Uani d 1 . .
C C7 0.17153(8) 0.4415(4) -0.1024(2) 0.0292(7) Uani d 1 . .
H H7 0.1568 0.4137 -0.0580 0.035 Uiso calc 1 . .
C C8 0.15727(8) 0.4677(4) -0.1806(2) 0.0308(7) Uani d 1 . .
H H8 0.1327 0.4599 -0.1895 0.037 Uiso calc 1 . .
C C9 0.17874(9) 0.5054(4) -0.2464(2) 0.0307(7) Uani d 1 . .
C C10 0.21433(9) 0.5270(4) -0.2315(2) 0.0329(7) Uani d 1 . .
H H10 0.2289 0.5599 -0.2753 0.040 Uiso calc 1 . .
C C11 0.22865(8) 0.5007(4) -0.1525(2) 0.0309(7) Uani d 1 . .
H H11 0.2530 0.5136 -0.1430 0.037 Uiso calc 1 . .
C C12 0.18366(12) 0.5427(6) -0.3918(3) 0.0516(10) Uani d 1 . .
H H12A 0.2009 0.4535 -0.3961 0.077 Uiso calc 1 . .
H H12B 0.1958 0.6490 -0.3855 0.077 Uiso calc 1 . .
H H12C 0.1689 0.5450 -0.4421 0.077 Uiso calc 1 . .
C C20 0.29003(10) 0.5768(4) 0.3010(2) 0.0351(8) Uani d 1 . .
H H20A 0.2727 0.6666 0.2934 0.042 Uiso calc 1 . .
H H20B 0.3136 0.6250 0.2954 0.042 Uiso calc 1 . .
C C21 0.28663(10) 0.5012(5) 0.3852(2) 0.0366(8) Uani d 1 . .
C C22 0.31276(11) 0.5203(6) 0.4449(2) 0.0485(10) Uani d 1 . .
H H22 0.3330 0.5827 0.4325 0.058 Uiso calc 1 . .
C C23 0.30977(14) 0.4495(7) 0.5228(3) 0.0657(13) Uani d 1 . .
H H23 0.3277 0.4652 0.5635 0.079 Uiso calc 1 . .
C C24 0.28092(15) 0.3570(7) 0.5409(3) 0.0658(14) Uani d 1 . .
H H24 0.2790 0.3071 0.5939 0.079 Uiso calc 1 . .
C C25 0.25468(14) 0.3365(6) 0.4823(3) 0.0600(12) Uani d 1 . .
H H25 0.2347 0.2723 0.4949 0.072 Uiso calc 1 . .
C C26 0.25716(11) 0.4088(5) 0.4050(3) 0.0463(9) Uani d 1 . .
H H26 0.2387 0.3954 0.3653 0.056 Uiso calc 1 . .
C C27 0.33921(8) 0.4737(4) -0.03852(19) 0.0263(6) Uani d 1 . .
H H27A 0.3312 0.4907 -0.0965 0.032 Uiso calc 1 . .
H H27B 0.3586 0.5516 -0.0266 0.032 Uiso calc 1 . .
C C28 0.38152(9) 0.2704(4) -0.0636(2) 0.0335(7) Uani d 1 . .
C C30 0.37582(8) 0.4299(4) 0.15163(19) 0.0251(6) Uani d 1 . .
H H30 0.3695 0.3119 0.1400 0.030 Uiso calc 1 . .
C C31 0.41278(8) 0.6510(4) 0.10516(19) 0.0256(6) Uani d 1 . .
H H31 0.3925 0.7284 0.0998 0.031 Uiso calc 1 . .
C C32 0.42956(8) 0.6702(4) 0.1908(2) 0.0259(6) Uani d 1 . .
H H32 0.4508 0.5986 0.1952 0.031 Uiso calc 1 . .
C C33 0.40369(8) 0.6187(4) 0.25641(19) 0.0264(6) Uani d 1 . .
H H33 0.3829 0.6933 0.2537 0.032 Uiso calc 1 . .
C C34 0.39242(8) 0.4411(4) 0.23799(19) 0.0274(6) Uani d 1 . .
H H34 0.4135 0.3679 0.2405 0.033 Uiso calc 1 . .
C C35 0.43757(9) 0.6842(5) 0.0365(2) 0.0346(8) Uani d 1 . .
H H35A 0.4513 0.7855 0.0483 0.041 Uiso calc 1 . .
H H35B 0.4538 0.5900 0.0302 0.041 Uiso calc 1 . .
C C36 0.43232(15) 0.7026(5) -0.1094(3) 0.0547(12) Uani d 1 . .
C C37 0.40762(19) 0.7282(8) -0.1807(3) 0.0823(19) Uani d 1 . .
H H37A 0.4112 0.6418 -0.2222 0.123 Uiso calc 1 . .
H H37B 0.4118 0.8371 -0.2054 0.123 Uiso calc 1 . .
H H37C 0.3836 0.7227 -0.1614 0.123 Uiso calc 1 . .
C C38 0.40767(9) 0.7630(5) 0.3857(2) 0.0353(8) Uani d 1 . .
H H38A 0.3820 0.7592 0.3909 0.042 Uiso calc 1 . .
H H38B 0.4139 0.8679 0.3579 0.042 Uiso calc 1 . .
C C39 0.42460(10) 0.7562(6) 0.4689(2) 0.0437(9) Uani d 1 . .
C C40 0.44197(13) 0.8939(7) 0.5015(3) 0.0597(12) Uani d 1 . .
H H40 0.4433 0.9916 0.4690 0.072 Uiso calc 1 . .
C C41 0.45723(13) 0.8930(8) 0.5793(3) 0.0690(14) Uani d 1 . .
H H41 0.4694 0.9874 0.5999 0.083 Uiso calc 1 . .
C C42 0.45440(15) 0.7490(8) 0.6274(3) 0.0739(15) Uani d 1 . .
H H42 0.4643 0.7455 0.6818 0.089 Uiso calc 1 . .
C C43 0.43734(18) 0.6141(10) 0.5956(4) 0.096(2) Uiso d 1 . .
H H43 0.4360 0.5160 0.6279 0.115 Uiso calc 1 . .
C C44 0.42186(18) 0.6169(7) 0.5172(3) 0.0794(18) Uani d 1 . .
H H44 0.4094 0.5229 0.4970 0.095 Uiso calc 1 . .
C C45 0.47356(8) 0.8549(4) 0.2404(2) 0.0316(7) Uani d 1 . .
H H45A 0.4907 0.7904 0.2089 0.038 Uiso calc 1 . .
H H45B 0.4730 0.8098 0.2973 0.038 Uiso calc 1 . .
C C46 0.48429(8) 1.0337(4) 0.2432(2) 0.0293(7) Uani d 1 . .
C C47 0.51154(10) 1.0881(5) 0.1951(3) 0.0482(10) Uani d 1 . .
H H47 0.5226 1.0128 0.1590 0.058 Uiso calc 1 . .
C C48 0.52278(12) 1.2495(6) 0.1991(4) 0.0699(15) Uani d 1 . .
H H48 0.5414 1.2849 0.1656 0.084 Uiso calc 1 . .
C C49 0.50726(10) 1.3595(5) 0.2512(3) 0.0571(12) Uani d 1 . .
H H49 0.5149 1.4714 0.2529 0.069 Uiso calc 1 . .
C C50 0.48048(11) 1.3084(5) 0.3014(3) 0.0513(11) Uani d 1 . .
H H50 0.4701 1.3838 0.3387 0.062 Uiso calc 1 . .
C C51 0.46894(10) 1.1447(5) 0.2964(2) 0.0396(8) Uani d 1 . .
H H51 0.4503 1.1091 0.3300 0.047 Uiso calc 1 . .
C C29A 0.3951(2) 0.1011(9) -0.0349(8) 0.041(2) Uani d 0.687(8) A 1
H H29A 0.3916 0.0908 0.0254 0.062 Uiso calc 0.687(8) A 1
H H29B 0.3810 0.0136 -0.0627 0.062 Uiso calc 0.687(8) A 1
O O52A 0.43001(10) 0.0741(5) -0.0510(3) 0.0469(13) Uani d 0.687(8) A 1
C C52A 0.4526(2) 0.1588(14) 0.0038(6) 0.083(3) Uani d 0.687(8) A 1
H H52A 0.4414 0.1724 0.0572 0.125 Uiso calc 0.687(8) A 1
H H52B 0.4580 0.2679 -0.0191 0.125 Uiso calc 0.687(8) A 1
H H52C 0.4742 0.0951 0.0115 0.125 Uiso calc 0.687(8) A 1
O O6A 0.20348(12) 0.2611(5) 0.1990(3) 0.0627(14) Uani d 0.793(6) B 1
C C13A 0.20088(14) 0.4076(8) 0.2016(3) 0.0375(12) Uani d 0.793(6) B 1
C C14A 0.17567(5) 0.4975(4) 0.25286(14) 0.0447(14) Uani d 0.793(6) B 1
C C15A 0.15873(7) 0.4088(5) 0.3137(2) 0.069(2) Uani d 0.793(6) B 1
H H15A 0.1639 0.2948 0.3220 0.083 Uiso calc 0.793(6) B 1
C C16A 0.13420(8) 0.4867(6) 0.3625(2) 0.088(3) Uani d 0.793(6) B 1
H H16A 0.1226 0.4260 0.4041 0.105 Uiso calc 0.793(6) B 1
C C17A 0.12662(6) 0.6534(5) 0.35032(18) 0.088(3) Uani d 0.793(6) B 1
H H17A 0.1099 0.7066 0.3836 0.105 Uiso calc 0.793(6) B 1
C C18A 0.14357(7) 0.7421(5) 0.2894(2) 0.085(3) Uani d 0.793(6) B 1
H H18A 0.1384 0.8561 0.2811 0.102 Uiso calc 0.793(6) B 1
C C19A 0.16809(7) 0.6642(5) 0.2407(2) 0.0523(16) Uani d 0.793(6) B 1
H H19A 0.1797 0.7249 0.1991 0.063 Uiso calc 0.793(6) B 1
C C29B 0.39001(13) 0.0897(9) -0.0557(4) 0.051(9) Uani d 0.313(8) A 2
H H29C 0.3691 0.0211 -0.0672 0.077 Uiso calc 0.313(8) A 2
H H29D 0.4085 0.0579 -0.0946 0.077 Uiso calc 0.313(8) A 2
O O52B 0.40174(11) 0.0699(8) 0.0271(4) 0.034(2) Uani d 0.313(8) A 2
C C52B 0.43802(10) 0.1337(9) 0.0431(5) 0.040(3) Uani d 0.313(8) A 2
H H52D 0.4549 0.0583 0.0183 0.061 Uiso calc 0.313(8) A 2
H H52E 0.4426 0.1405 0.1029 0.061 Uiso calc 0.313(8) A 2
H H52F 0.4403 0.2440 0.0185 0.061 Uiso calc 0.313(8) A 2
O O6B 0.18867(7) 0.3442(6) 0.1734(2) 0.062(6) Uani d 0.207(6) B 2
C C13B 0.19440(6) 0.4882(5) 0.18013(14) 0.048(6) Uani d 0.207(6) B 2
C C14B 0.1715(4) 0.6106(16) 0.2229(10) 0.050(7) Uiso d 0.207(6) B 2
C C15B 0.1407(5) 0.5567(18) 0.2577(13) 0.081(8) Uiso d 0.207(6) B 2
H H15B 0.1341 0.4435 0.2537 0.097 Uiso calc 0.207(6) B 2
C C16B 0.1194(4) 0.669(2) 0.2984(14) 0.108(12) Uiso d 0.207(6) B 2
H H16B 0.0984 0.6317 0.3222 0.129 Uiso calc 0.207(6) B 2
C C17B 0.1291(4) 0.834(2) 0.3042(12) 0.088(9) Uiso d 0.207(6) B 2
H H17B 0.1145 0.9106 0.3320 0.105 Uiso calc 0.207(6) B 2
C C18B 0.1599(4) 0.8880(15) 0.2694(10) 0.054(5) Uiso d 0.207(6) B 2
H H18B 0.1665 1.0012 0.2733 0.065 Uiso calc 0.207(6) B 2
C C19B 0.1811(3) 0.7762(17) 0.2287(8) 0.032(4) Uiso d 0.207(6) B 2
H H19B 0.2022 0.8130 0.2049 0.038 Uiso calc 0.207(6) B 2

loop_
_atom_site_aniso_label
_atom_site_aniso_U_11
_atom_site_aniso_U_22
_atom_site_aniso_U_33
_atom_site_aniso_U_12
_atom_site_aniso_U_13
_atom_site_aniso_U_23
O1 0.0233(11) 0.0214(11) 0.0385(13) -0.0042(8) -0.0001(9) 0.0024(9)
O2 0.0239(12) 0.0550(17) 0.0450(15) 0.0024(12) 0.0088(10) -0.0133(12)
O3 0.0342(11) 0.0212(10) 0.0283(11) -0.0034(9) 0.0066(9) 0.0002(9)
O4 0.0230(10) 0.0198(10) 0.0282(11) -0.0009(8) 0.0022(8) -0.0015(8)
O5 0.0223(10) 0.0202(11) 0.0330(11) 0.0012(8) 0.0019(8) -0.0036(9)
O7 0.0448(14) 0.0360(13) 0.0373(13) -0.0002(11) -0.0020(11) -0.0005(11)
O8 0.0273(11) 0.0229(11) 0.0359(12) 0.0027(9) 0.0063(9) -0.0031(9)
O9 0.0383(13) 0.0345(14) 0.0508(15) 0.0030(11) 0.0183(12) -0.0014(12)
O10 0.0260(10) 0.0214(11) 0.0309(11) 0.0005(8) 0.0063(8) -0.0031(9)
O11 0.0598(17) 0.0382(14) 0.0272(13) -0.0113(12) 0.0097(11) -0.0035(10)
O12 0.107(3) 0.060(2) 0.061(2) -0.009(2) 0.053(2) -0.0009(16)
O13 0.0329(12) 0.0332(12) 0.0279(12) 0.0037(10) -0.0017(9) -0.0001(10)
O14 0.0230(10) 0.0231(11) 0.0356(12) -0.0001(9) -0.0006(9) -0.0019(9)
N1 0.0359(15) 0.0339(15) 0.0315(15) -0.0015(12) 0.0039(12) 0.0076(12)
N2 0.0373(15) 0.0322(15) 0.0374(17) -0.0057(12) 0.0001(13) 0.0048(13)
N3 0.053(2) 0.055(2) 0.0397(18) -0.0120(17) -0.0055(15) 0.0162(17)
C1 0.0206(13) 0.0163(14) 0.0376(17) 0.0010(11) 0.0031(12) -0.0010(12)
C2 0.0258(15) 0.0219(15) 0.0367(17) -0.0028(12) 0.0105(13) -0.0027(13)
C3 0.0242(14) 0.0179(14) 0.0304(16) -0.0005(12) 0.0056(12) -0.0011(12)
C4 0.0237(14) 0.0152(13) 0.0280(15) -0.0007(11) 0.0032(11) -0.0009(11)
C5 0.0226(14) 0.0176(13) 0.0317(16) -0.0003(11) 0.0034(12) -0.0004(12)
C6 0.0267(15) 0.0133(13) 0.0382(17) 0.0005(11) 0.0019(12) -0.0015(12)
C7 0.0253(15) 0.0219(15) 0.0406(18) -0.0014(12) 0.0046(13) -0.0007(13)
C8 0.0249(15) 0.0241(16) 0.0433(19) -0.0026(12) 0.0003(13) -0.0014(14)
C9 0.0377(17) 0.0161(14) 0.0382(18) 0.0030(13) -0.0017(14) -0.0007(13)
C10 0.0336(17) 0.0253(16) 0.0403(19) 0.0003(14) 0.0089(14) 0.0042(14)
C11 0.0235(15) 0.0225(16) 0.047(2) 0.0005(12) 0.0026(13) 0.0024(14)
C12 0.058(3) 0.056(3) 0.040(2) 0.006(2) 0.0034(18) 0.0027(19)
C20 0.046(2) 0.0258(16) 0.0340(18) -0.0034(14) 0.0089(15) -0.0054(14)
C21 0.0444(19) 0.0325(18) 0.0334(18) 0.0038(15) 0.0136(15) -0.0051(14)
C22 0.049(2) 0.055(3) 0.041(2) 0.000(2) 0.0118(17) -0.0040(18)
C23 0.074(3) 0.087(4) 0.037(2) 0.016(3) 0.004(2) 0.002(2)
C24 0.090(4) 0.071(3) 0.037(2) 0.011(3) 0.024(2) 0.012(2)
C25 0.071(3) 0.056(3) 0.054(3) -0.004(2) 0.037(2) 0.004(2)
C26 0.047(2) 0.051(2) 0.042(2) -0.0016(18) 0.0168(17) -0.0029(18)
C27 0.0276(15) 0.0242(15) 0.0273(15) 0.0038(12) 0.0044(12) -0.0008(12)
C28 0.0289(16) 0.0287(17) 0.0433(19) 0.0005(13) 0.0120(14) -0.0068(15)
C30 0.0235(14) 0.0209(15) 0.0309(16) 0.0020(12) 0.0052(12) 0.0003(12)
C31 0.0249(14) 0.0213(15) 0.0309(16) 0.0004(12) 0.0055(12) -0.0008(12)
C32 0.0216(14) 0.0243(15) 0.0319(17) 0.0021(12) 0.0017(12) -0.0007(12)
C33 0.0256(15) 0.0258(16) 0.0276(16) 0.0015(12) -0.0017(12) 0.0000(13)
C34 0.0252(15) 0.0258(16) 0.0312(16) 0.0008(13) 0.0026(12) 0.0021(13)
C35 0.0391(18) 0.0318(17) 0.0331(18) -0.0053(15) 0.0108(15) -0.0054(14)
C36 0.092(4) 0.034(2) 0.039(2) -0.019(2) 0.032(2) -0.0042(17)
C37 0.150(6) 0.071(4) 0.026(2) -0.031(4) 0.015(3) 0.001(2)
C38 0.0375(18) 0.0384(19) 0.0300(17) 0.0028(15) 0.0036(14) -0.0018(14)
C39 0.039(2) 0.056(2) 0.037(2) 0.0041(18) 0.0022(16) -0.0038(18)
C40 0.066(3) 0.063(3) 0.051(3) -0.017(2) -0.001(2) 0.001(2)
C41 0.064(3) 0.091(4) 0.051(3) -0.020(3) -0.011(2) -0.005(3)
C42 0.073(3) 0.092(4) 0.056(3) -0.017(3) -0.023(3) 0.008(3)
C44 0.133(5) 0.058(3) 0.046(3) -0.017(3) -0.031(3) 0.008(2)
C45 0.0250(16) 0.0292(17) 0.0406(18) 0.0001(13) 0.0006(13) 0.0021(14)
C46 0.0222(15) 0.0314(17) 0.0342(17) -0.0009(13) -0.0018(13) -0.0008(14)
C47 0.039(2) 0.035(2) 0.072(3) -0.0031(16) 0.0223(19) -0.0058(19)
C48 0.048(3) 0.045(2) 0.118(5) -0.017(2) 0.032(3) -0.004(3)
C49 0.037(2) 0.030(2) 0.104(4) -0.0043(17) -0.005(2) -0.013(2)
C50 0.051(2) 0.041(2) 0.062(3) 0.0125(18) -0.007(2) -0.0182(19)
C51 0.0396(19) 0.037(2) 0.042(2) 0.0033(16) 0.0040(16) 0.0006(16)
C29A 0.035(3) 0.024(4) 0.064(5) 0.004(3) 0.021(4) 0.004(3)
O52A 0.038(2) 0.037(2) 0.067(3) 0.0119(17) 0.0163(19) -0.0014(19)
C52A 0.061(5) 0.093(7) 0.095(7) 0.033(5) -0.015(5) -0.020(6)
O6A 0.051(3) 0.043(3) 0.095(4) -0.0131(19) 0.035(2) 0.010(2)
C13A 0.025(2) 0.053(4) 0.035(3) -0.003(2) 0.006(2) 0.006(2)
C14A 0.0194(19) 0.080(4) 0.035(2) -0.006(2) 0.0021(17) -0.008(2)
C15A 0.049(3) 0.106(6) 0.053(3) -0.026(3) 0.020(3) -0.005(3)
C16A 0.047(3) 0.159(8) 0.058(4) -0.027(4) 0.028(3) -0.026(5)
C17A 0.042(3) 0.168(9) 0.054(4) 0.015(4) 0.010(3) -0.038(5)
C18A 0.076(5) 0.127(7) 0.052(4) 0.047(5) 0.003(3) -0.015(4)
C19A 0.045(3) 0.078(5) 0.034(3) 0.018(3) 0.002(2) -0.011(3)
C29B 0.035(10) 0.050(13) 0.069(15) 0.003(8) 0.007(8) -0.016(9)
O52B 0.027(4) 0.038(5) 0.038(5) 0.008(3) 0.010(3) 0.005(4)
C52B 0.034(7) 0.032(6) 0.055(9) 0.009(5) -0.006(6) -0.003(6)
O6B 0.043(10) 0.063(13) 0.082(13) -0.037(9) 0.025(9) -0.011(10)
C13B 0.028(10) 0.052(15) 0.064(15) -0.022(10) -0.015(9) -0.001(11)

loop_
_atom_type_symbol
_atom_type_description
_atom_type_scat_dispersion_real
_atom_type_scat_dispersion_imag
_atom_type_scat_source
C C 0.0033 0.0016 'International Tables Vol C Tables 4.2.6.8 and 6.1.1.4'
H H 0.0000 0.0000 'International Tables Vol C Tables 4.2.6.8 and 6.1.1.4'
N N 0.0061 0.0033 'International Tables Vol C Tables 4.2.6.8 and 6.1.1.4'
O O 0.0106 0.0060 'International Tables Vol C Tables 4.2.6.8 and 6.1.1.4'

loop_
_geom_angle_atom_site_label_1
_geom_angle_atom_site_label_2
_geom_angle_atom_site_label_3
_geom_angle
C6 O1 C1 118.5(2)
C13B O2 C2 140.1(3)
C13A O2 C2 114.2(3)
C3 O3 C20 114.2(2)
C30 O4 C4 116.9(2)
C1 O5 C5 111.1(2)
C9 O7 C12 117.8(3)
C28 O8 C27 114.6(2)
C30 O10 C31 114.5(2)
C36 O11 C35 117.6(4)
C33 O13 C38 113.6(2)
C32 O14 C45 111.6(2)
N2 N1 C34 113.9(3)
N3 N2 N1 172.4(4)
O1 C1 O5 108.7(2)
O1 C1 C2 107.3(2)
O5 C1 C2 107.6(2)
O1 C1 H1 111.0
O5 C1 H1 111.0
C2 C1 H1 111.0
O2 C2 C3 107.4(3)
O2 C2 C1 110.2(3)
C3 C2 C1 112.1(2)
O2 C2 H2 109.0
C3 C2 H2 109.0
C1 C2 H2 109.0
O3 C3 C2 107.8(2)
O3 C3 C4 111.4(2)
C2 C3 C4 109.9(2)
O3 C3 H3 109.3
C2 C3 H3 109.3
C4 C3 H3 109.3
O4 C4 C3 107.2(2)
O4 C4 C5 112.4(2)
C3 C4 C5 107.5(2)
O4 C4 H4 109.9
C3 C4 H4 109.9
C5 C4 H4 109.9
O5 C5 C27 108.9(2)
O5 C5 C4 107.5(2)
C27 C5 C4 116.7(2)
O5 C5 H5 107.8
C27 C5 H5 107.8
C4 C5 H5 107.8
C11 C6 O1 125.0(3)
C11 C6 C7 119.6(3)
O1 C6 C7 115.3(3)
C8 C7 C6 120.4(3)
C8 C7 H7 119.8
C6 C7 H7 119.8
C7 C8 C9 120.2(3)
C7 C8 H8 119.9
C9 C8 H8 119.9
O7 C9 C10 125.1(3)
O7 C9 C8 115.6(3)
C10 C9 C8 119.3(3)
C9 C10 C11 120.3(3)
C9 C10 H10 119.9
C11 C10 H10 119.9
C6 C11 C10 120.1(3)
C6 C11 H11 119.9
C10 C11 H11 119.9
O7 C12 H12A 109.5
O7 C12 H12B 109.5
H12A C12 H12B 109.5
O7 C12 H12C 109.5
H12A C12 H12C 109.5
H12B C12 H12C 109.5
O3 C20 C21 109.0(3)
O3 C20 H20A 109.9
C21 C20 H20A 109.9
O3 C20 H20B 109.9
C21 C20 H20B 109.9
H20A C20 H20B 108.3
C22 C21 C26 118.4(4)
C22 C21 C20 120.8(3)
C26 C21 C20 120.8(4)
C21 C22 C23 120.9(4)
C21 C22 H22 119.6
C23 C22 H22 119.6
C24 C23 C22 120.0(5)
C24 C23 H23 120.0
C22 C23 H23 120.0
C23 C24 C25 119.9(4)
C23 C24 H24 120.1
C25 C24 H24 120.1
C24 C25 C26 120.5(4)
C24 C25 H25 119.7
C26 C25 H25 119.7
C25 C26 C21 120.2(4)
C25 C26 H26 119.9
C21 C26 H26 119.9
O8 C27 C5 109.5(2)
O8 C27 H27A 109.8
C5 C27 H27A 109.8
O8 C27 H27B 109.8
C5 C27 H27B 109.8
H27A C27 H27B 108.2
O9 C28 O8 124.6(3)
O9 C28 C29B 123.5(3)
O8 C28 C29B 110.6(3)
O9 C28 C29A 125.1(4)
O8 C28 C29A 110.2(4)
O4 C30 O10 111.7(2)
O4 C30 C34 110.0(2)
O10 C30 C34 108.5(2)
O4 C30 H30 108.9
O10 C30 H30 108.9
C34 C30 H30 108.9
O10 C31 C35 106.2(2)
O10 C31 C32 110.0(2)
C35 C31 C32 113.1(3)
O10 C31 H31 109.1
C35 C31 H31 109.1
C32 C31 H31 109.1
O14 C32 C31 108.2(2)
O14 C32 C33 110.6(2)
C31 C32 C33 109.6(2)
O14 C32 H32 109.5
C31 C32 H32 109.5
C33 C32 H32 109.5
O13 C33 C34 108.7(3)
O13 C33 C32 111.4(2)
C34 C33 C32 107.8(3)
O13 C33 H33 109.6
C34 C33 H33 109.6
C32 C33 H33 109.6
N1 C34 C30 108.4(3)
N1 C34 C33 111.8(3)
C30 C34 C33 110.2(2)
N1 C34 H34 108.8
C30 C34 H34 108.8
C33 C34 H34 108.8
O11 C35 C31 106.3(3)
O11 C35 H35A 110.5
C31 C35 H35A 110.5
O11 C35 H35B 110.5
C31 C35 H35B 110.5
H35A C35 H35B 108.7
O12 C36 O11 122.7(5)
O12 C36 C37 125.1(4)
O11 C36 C37 112.2(5)
C36 C37 H37A 109.5
C36 C37 H37B 109.5
H37A C37 H37B 109.5
C36 C37 H37C 109.5
H37A C37 H37C 109.5
H37B C37 H37C 109.5
O13 C38 C39 109.5(3)
O13 C38 H38A 109.8
C39 C38 H38A 109.8
O13 C38 H38B 109.8
C39 C38 H38B 109.8
H38A C38 H38B 108.2
C44 C39 C40 118.7(4)
C44 C39 C38 120.6(4)
C40 C39 C38 120.7(4)
C41 C40 C39 122.1(5)
C41 C40 H40 118.9
C39 C40 H40 118.9
C40 C41 C42 118.3(5)
C40 C41 H41 120.8
C42 C41 H41 120.8
C43 C42 C41 119.6(5)
C43 C42 H42 120.2
C41 C42 H42 120.2
C42 C43 C44 121.5(7)
C42 C43 H43 119.2
C44 C43 H43 119.2
C39 C44 C43 119.7(6)
C39 C44 H44 120.1
C43 C44 H44 120.1
O14 C45 C46 109.9(3)
O14 C45 H45A 109.7
C46 C45 H45A 109.7
O14 C45 H45B 109.7
C46 C45 H45B 109.7
H45A C45 H45B 108.2
C51 C46 C47 118.6(3)
C51 C46 C45 121.5(3)
C47 C46 C45 119.8(3)
C48 C47 C46 120.9(4)
C48 C47 H47 119.5
C46 C47 H47 119.5
C49 C48 C47 120.3(4)
C49 C48 H48 119.9
C47 C48 H48 119.9
C48 C49 C50 120.3(4)
C48 C49 H49 119.8
C50 C49 H49 119.8
C49 C50 C51 119.1(4)
C49 C50 H50 120.5
C51 C50 H50 120.5
C46 C51 C50 120.8(4)
C46 C51 H51 119.6
C50 C51 H51 119.6
O52A C29A C28 114.0(5)
O52A C29A H29A 108.7
C28 C29A H29A 108.7
O52A C29A H29B 108.7
C28 C29A H29B 108.7
H29A C29A H29B 107.6
C29A O52A C52A 113.0(7)
O52A C52A H52A 109.5
O52A C52A H52B 109.5
H52A C52A H52B 109.5
O52A C52A H52C 109.5
H52A C52A H52C 109.5
H52B C52A H52C 109.5
O6A C13A O2 125.6(5)
O6A C13A C14A 124.5(5)
O2 C13A C14A 109.9(4)
C15A C14A C19A 120.0
C15A C14A C13A 117.7(3)
C19A C14A C13A 122.3(3)
C14A C15A C16A 120.0
C14A C15A H15A 120.0
C16A C15A H15A 120.0
C17A C16A C15A 120.0
C17A C16A H16A 120.0
C15A C16A H16A 120.0
C18A C17A C16A 120.0
C18A C17A H17A 120.0
C16A C17A H17A 120.0
C17A C18A C19A 120.0
C17A C18A H18A 120.0
C19A C18A H18A 120.0
C18A C19A C14A 120.0
C18A C19A H19A 120.0
C14A C19A H19A 120.0
O52B C29B C28 104.8(3)
O52B C29B H29C 110.8
C28 C29B H29C 110.8
O52B C29B H29D 110.8
C28 C29B H29D 110.8
H29C C29B H29D 108.9
C29B O52B C52B 113.5
O52B C52B H52D 109.5
O52B C52B H52E 109.5
H52D C52B H52E 109.5
O52B C52B H52F 109.5
H52D C52B H52F 109.5
H52E C52B H52F 109.5
O2 C13B O6B 111.7(2)
O2 C13B C14B 122.5(7)
O6B C13B C14B 125.3(6)
C15B C14B C19B 120.0
C15B C14B C13B 119.4(10)
C19B C14B C13B 120.5(10)
C16B C15B C14B 120.0
C16B C15B H15B 120.0
C14B C15B H15B 120.0
C15B C16B C17B 120.0
C15B C16B H16B 120.0
C17B C16B H16B 120.0
C16B C17B C18B 120.0
C16B C17B H17B 120.0
C18B C17B H17B 120.0
C17B C18B C19B 120.0
C17B C18B H18B 120.0
C19B C18B H18B 120.0
C18B C19B C14B 120.0
C18B C19B H19B 120.0
C14B C19B H19B 120.0

loop_
_geom_bond_atom_site_label_1
_geom_bond_atom_site_label_2
_geom_bond_distance
O1 C6 1.389(4)
O1 C1 1.393(4)
O2 C13B 1.140(3)
O2 C13A 1.415(6)
O2 C2 1.430(4)
O3 C3 1.416(4)
O3 C20 1.430(4)
O4 C30 1.410(4)
O4 C4 1.428(4)
O5 C1 1.424(3)
O5 C5 1.438(4)
O7 C9 1.361(4)
O7 C12 1.421(5)
O8 C28 1.340(4)
O8 C27 1.450(4)
O9 C28 1.199(4)
O10 C30 1.415(4)
O10 C31 1.449(4)
O11 C36 1.325(5)
O11 C35 1.443(5)
O12 C36 1.199(7)
O13 C33 1.421(4)
O13 C38 1.440(4)
O14 C32 1.429(4)
O14 C45 1.446(4)
N1 N2 1.235(4)
N1 C34 1.480(4)
N2 N3 1.132(4)
C1 C2 1.520(4)
C1 H1 1.0000
C2 C3 1.518(4)
C2 H2 1.0000
C3 C4 1.530(4)
C3 H3 1.0000
C4 C5 1.537(4)
C4 H4 1.0000
C5 C27 1.503(4)
C5 H5 1.0000
C6 C11 1.381(5)
C6 C7 1.396(4)
C7 C8 1.384(5)
C7 H7 0.9500
C8 C9 1.392(5)
C8 H8 0.9500
C9 C10 1.391(5)
C10 C11 1.396(5)
C10 H10 0.9500
C11 H11 0.9500
C12 H12A 0.9800
C12 H12B 0.9800
C12 H12C 0.9800
C20 C21 1.499(5)
C20 H20A 0.9900
C20 H20B 0.9900
C21 C22 1.385(6)
C21 C26 1.397(5)
C22 C23 1.390(6)
C22 H22 0.9500
C23 C24 1.372(8)
C23 H23 0.9500
C24 C25 1.378(8)
C24 H24 0.9500
C25 C26 1.384(6)
C25 H25 0.9500
C26 H26 0.9500
C27 H27A 0.9900
C27 H27B 0.9900
C28 C29B 1.500(8)
C28 C29A 1.531(8)
C30 C34 1.524(4)
C30 H30 1.0000
C31 C35 1.500(4)
C31 C32 1.521(4)
C31 H31 1.0000
C32 C33 1.526(4)
C32 H32 1.0000
C33 C34 1.525(4)
C33 H33 1.0000
C34 H34 1.0000
C35 H35A 0.9900
C35 H35B 0.9900
C36 C37 1.490(8)
C37 H37A 0.9800
C37 H37B 0.9800
C37 H37C 0.9800
C38 C39 1.482(5)
C38 H38A 0.9900
C38 H38B 0.9900
C39 C44 1.374(7)
C39 C40 1.394(6)
C40 C41 1.376(7)
C40 H40 0.9500
C41 C42 1.404(8)
C41 H41 0.9500
C42 C43 1.366(9)
C42 H42 0.9500
C43 C44 1.389(8)
C43 H43 0.9500
C44 H44 0.9500
C45 C46 1.501(5)
C45 H45A 0.9900
C45 H45B 0.9900
C46 C51 1.382(5)
C46 C47 1.387(5)
C47 C48 1.373(6)
C47 H47 0.9500
C48 C49 1.369(7)
C48 H48 0.9500
C49 C50 1.385(7)
C49 H49 0.9500
C50 C51 1.396(6)
C50 H50 0.9500
C51 H51 0.9500
C29A O52A 1.386(8)
C29A H29A 0.9900
C29A H29B 0.9900
O52A C52A 1.403(10)
C52A H52A 0.9800
C52A H52B 0.9800
C52A H52C 0.9800
O6A C13A 1.188(7)
C13A C14A 1.477(6)
C14A C15A 1.3900
C14A C19A 1.3900
C15A C16A 1.3900
C15A H15A 0.9500
C16A C17A 1.3900
C16A H16A 0.9500
C17A C18A 1.3900
C17A H17A 0.9500
C18A C19A 1.3900
C18A H18A 0.9500
C19A H19A 0.9500
C29B O52B 1.4125
C29B H29C 0.9900
C29B H29D 0.9900
O52B C52B 1.5004
C52B H52D 0.9800
C52B H52E 0.9800
C52B H52F 0.9800
O6B C13B 1.1887
C13B C14B 1.500(12)
C14B C15B 1.3900
C14B C19B 1.3900
C15B C16B 1.3900
C15B H15B 0.9500
C16B C17B 1.3900
C16B H16B 0.9500
C17B C18B 1.3900
C17B H17B 0.9500
C18B C19B 1.3900
C18B H18B 0.9500
C19B H19B 0.9500

loop_
_geom_hbond_atom_site_label_D
_geom_hbond_atom_site_label_H
_geom_hbond_atom_site_label_A
_geom_hbond_site_symmetry_A
_geom_hbond_distance_DH
_geom_hbond_distance_HA
_geom_hbond_distance_DA
_geom_hbond_angle_DHA
_geom_hbond_publ_flag
C5 H5 O1 4_555 1.00 2.46 3.439(4) 168 yes
C27 H27B O11 . 0.99 2.55 3.499(4) 161 yes
C44 H44 N3 166 0.95 2.64 3.564(5) . yes
C45 H45A O12 2_655 0.99 2.51 3.488(5) 168 yes
C47 H47 O52A 2_665 0.95 2.59 3.269(4) 128 yes
C48 H48 O9 2_665 0.95 2.65 3.569(6) 164 yes
C3 H3 Cg3 4_555 1.00 2.96 3.915(3) 161 yes
C4 H4 Cg3 4_545 1.00 2.96 3.920(3) 161 yes
C12 H12B Cg5 4_555 0.98 2.71 3.563(3) 145 yes
C16A H16A Cg6 4_546 0.95 2.88 3.713(3) 147 yes
C25 H25 Cg5 4_546 0.95 2.94 3.717(4) 140 yes

loop_
_geom_torsion_atom_site_label_1
_geom_torsion_atom_site_label_2
_geom_torsion_atom_site_label_3
_geom_torsion_atom_site_label_4
_geom_torsion
C6 O1 C1 O5 -77.2(3)
C6 O1 C1 C2 166.6(2)
C5 O5 C1 O1 178.8(2)
C5 O5 C1 C2 -65.3(3)
C13B O2 C2 C3 -140.2(4)
C13A O2 C2 C3 -113.4(4)
C13B O2 C2 C1 97.5(5)
C13A O2 C2 C1 124.2(3)
O1 C1 C2 O2 -67.7(3)
O5 C1 C2 O2 175.5(2)
O1 C1 C2 C3 172.8(2)
O5 C1 C2 C3 55.9(3)
C20 O3 C3 C2 -128.0(3)
C20 O3 C3 C4 111.4(3)
O2 C2 C3 O3 64.8(3)
C1 C2 C3 O3 -174.0(2)
O2 C2 C3 C4 -173.7(2)
C1 C2 C3 C4 -52.5(3)
C30 O4 C4 C3 143.2(2)
C30 O4 C4 C5 -98.8(3)
O3 C3 C4 O4 -65.2(3)
C2 C3 C4 O4 175.5(2)
O3 C3 C4 C5 173.7(2)
C2 C3 C4 C5 54.3(3)
C1 O5 C5 C27 -162.9(2)
C1 O5 C5 C4 69.9(3)
O4 C4 C5 O5 -179.9(2)
C3 C4 C5 O5 -62.1(3)
O4 C4 C5 C27 57.5(3)
C3 C4 C5 C27 175.4(2)
C1 O1 C6 C11 36.4(4)
C1 O1 C6 C7 -148.5(3)
C11 C6 C7 C8 1.8(5)
O1 C6 C7 C8 -173.6(3)
C6 C7 C8 C9 1.2(5)
C12 O7 C9 C10 2.3(5)
C12 O7 C9 C8 -176.2(3)
C7 C8 C9 O7 174.5(3)
C7 C8 C9 C10 -4.2(5)
O7 C9 C10 C11 -174.4(3)
C8 C9 C10 C11 4.1(5)
O1 C6 C11 C10 173.1(3)
C7 C6 C11 C10 -1.8(5)
C9 C10 C11 C6 -1.2(5)
C3 O3 C20 C21 173.9(3)
O3 C20 C21 C22 127.3(4)
O3 C20 C21 C26 -52.2(4)
C26 C21 C22 C23 0.0(6)
C20 C21 C22 C23 -179.6(4)
C21 C22 C23 C24 1.0(7)
C22 C23 C24 C25 -1.0(8)
C23 C24 C25 C26 -0.1(8)
C24 C25 C26 C21 1.1(7)
C22 C21 C26 C25 -1.0(6)
C20 C21 C26 C25 178.6(4)
C28 O8 C27 C5 -167.9(3)
O5 C5 C27 O8 -74.5(3)
C4 C5 C27 O8 47.3(3)
C27 O8 C28 O9 -7.2(5)
C27 O8 C28 C29B -174.6(4)
C27 O8 C28 C29A 169.5(6)
C4 O4 C30 O10 105.5(3)
C4 O4 C30 C34 -134.0(3)
C31 O10 C30 O4 61.5(3)
C31 O10 C30 C34 -59.9(3)
C30 O10 C31 C35 -178.1(3)
C30 O10 C31 C32 59.1(3)
C45 O14 C32 C31 -137.5(3)
C45 O14 C32 C33 102.4(3)
O10 C31 C32 O14 -176.8(2)
C35 C31 C32 O14 64.6(3)
O10 C31 C32 C33 -56.1(3)
C35 C31 C32 C33 -174.7(3)
C38 O13 C33 C34 -135.5(3)
C38 O13 C33 C32 105.8(3)
O14 C32 C33 O13 -64.6(3)
C31 C32 C33 O13 176.2(2)
O14 C32 C33 C34 176.2(2)
C31 C32 C33 C34 56.9(3)
N2 N1 C34 C30 149.6(3)
N2 N1 C34 C33 -88.8(3)
O4 C30 C34 N1 59.5(3)
O10 C30 C34 N1 -178.0(2)
O4 C30 C34 C33 -63.1(3)
O10 C30 C34 C33 59.4(3)
O13 C33 C34 N1 59.6(3)
C32 C33 C34 N1 -179.5(2)
O13 C33 C34 C30 -179.8(2)
C32 C33 C34 C30 -58.9(3)
C36 O11 C35 C31 -166.5(3)
O10 C31 C35 O11 74.3(3)
C32 C31 C35 O11 -164.9(3)
C35 O11 C36 O12 0.7(6)
C35 O11 C36 C37 -179.2(3)
C33 O13 C38 C39 178.9(3)
O13 C38 C39 C44 -54.9(5)
O13 C38 C39 C40 128.7(4)
C44 C39 C40 C41 1.9(8)
C38 C39 C40 C41 178.4(4)
C39 C40 C41 C42 -1.4(8)
C40 C41 C42 C43 1.2(9)
C41 C42 C43 C44 -1.7(11)
C40 C39 C44 C43 -2.3(9)
C38 C39 C44 C43 -178.8(5)
C42 C43 C44 C39 2.2(10)
C32 O14 C45 C46 174.7(3)
O14 C45 C46 C51 72.3(4)
O14 C45 C46 C47 -111.5(4)
C51 C46 C47 C48 -1.0(7)
C45 C46 C47 C48 -177.3(4)
C46 C47 C48 C49 0.3(9)
C47 C48 C49 C50 1.1(9)
C48 C49 C50 C51 -1.8(7)
C47 C46 C51 C50 0.3(6)
C45 C46 C51 C50 176.6(3)
C49 C50 C51 C46 1.1(6)
O9 C28 C29A O52A 12.9(14)
O8 C28 C29A O52A -163.8(7)
C29B C28 C29A O52A 101.6(15)
C28 C29A O52A C52A 76.1(11)
C13B O2 C13A O6A 139.8(9)
C2 O2 C13A O6A -8.3(8)
C13B O2 C13A C14A -40.9(3)
C2 O2 C13A C14A 171.0(3)
O6A C13A C14A C15A 13.2(7)
O2 C13A C14A C15A -166.1(3)
O6A C13A C14A C19A -165.3(5)
O2 C13A C14A C19A 15.3(5)
C19A C14A C15A C16A 0.0
C13A C14A C15A C16A -178.6(3)
C14A C15A C16A C17A 0.0
C15A C16A C17A C18A 0.0
C16A C17A C18A C19A 0.0
C17A C18A C19A C14A 0.0
C15A C14A C19A C18A 0.0
C13A C14A C19A C18A 178.5(3)
O9 C28 C29B O52B 116.4(4)
O8 C28 C29B O52B -76.0(3)
C29A C28 C29B O52B 14.9(11)
C28 C29B O52B C52B -75.4(2)
C13A O2 C13B O6B -40.8(5)
C2 O2 C13B O6B 7.8(5)
C13A O2 C13B C14B 131.9(10)
C2 O2 C13B C14B -179.4(9)
O2 C13B C14B C15B -172.3(7)
O6B C13B C14B C15B -0.6(12)
O2 C13B C14B C19B 6.9(15)
O6B C13B C14B C19B 178.6(7)
C19B C14B C15B C16B 0.0
C13B C14B C15B C16B 179.2(14)
C14B C15B C16B C17B 0.0
C15B C16B C17B C18B 0.0
C16B C17B C18B C19B 0.0
C17B C18B C19B C14B 0.0
C15B C14B C19B C18B 0.0
C13B C14B C19B C18B -179.2(14)
